data_1503215
loop_
_publ_author_name
'Linder, Thomas'
'Badiola, Eider'
'Baumgartner, Thomas'
'Sutherland, Todd C.'

_publ_section_title
;
 Synthesis of \p-extended thiadiazole (oxides) and their electronic
 properties.
;
_journal_issue 20
_journal_name_full 'Organic letters'
_journal_page_first 4520
_journal_page_last 4523
_journal_paper_doi 10.1021/ol1018213
_journal_volume 12
_journal_year 2010
_chemical_compound_source 'synthesis as described'
_chemical_formula_moiety 'C16 H8 N2 O S'
_chemical_formula_sum 'C16 H8 N2 O S'
_chemical_formula_weight 276.3
_chemical_name_common EB038
_chemical_name_systematic
;
 ?
;
_space_group_IT_number 15
_symmetry_cell_setting monoclinic
_symmetry_space_group_name_Hall '-C 2yc'
_symmetry_space_group_name_H-M 'C 1 2/c 1'
_atom_sites_solution_hydrogens geom
_atom_sites_solution_primary direct
_atom_sites_solution_secondary difmap
_audit_creation_date 2010-02-12T15:24:27-00:00
_audit_creation_method 'WinGX routine CIF_UPDATE'
_cell_angle_alpha 90
_cell_angle_beta 115.9130(10)
_cell_angle_gamma 90
_cell_formula_units_Z 4
_cell_length_a 14.6637(4)
_cell_length_b 11.9040(3)
_cell_length_c 7.2169(2)
_cell_measurement_reflns_used 2701
_cell_measurement_temperature 123(2)
_cell_measurement_theta_max 67.04
_cell_measurement_theta_min 5
_cell_volume 1133.10(5)
_computing_cell_refinement 'Bruker SAINT'
_computing_data_collection 'Bruker APEX2'
_computing_data_reduction 'Bruker SAINT'
_computing_molecular_graphics 'Bruker SHELXTL'
_computing_publication_material 'Bruker SHELXTL'
_computing_structure_refinement 'SHELXL-97 (Sheldrick, 2008)'
_computing_structure_solution 'SHELXS-97 (Sheldrick, 2008)'
_diffrn_ambient_temperature 123(2)
_diffrn_measured_fraction_theta_full 0.977
_diffrn_measured_fraction_theta_max 0.978
_diffrn_measurement_device_type 'Bruker APEX-II CCD'
_diffrn_measurement_method '\f and \w scans'
_diffrn_radiation_monochromator graphite
_diffrn_radiation_type CuK\a
_diffrn_radiation_wavelength 1.54178
_diffrn_reflns_av_R_equivalents 0.0175
_diffrn_reflns_av_unetI/netI 0.0151
_diffrn_reflns_limit_h_max 16
_diffrn_reflns_limit_h_min -17
_diffrn_reflns_limit_k_max 13
_diffrn_reflns_limit_k_min -11
_diffrn_reflns_limit_l_max 8
_diffrn_reflns_limit_l_min -8
_diffrn_reflns_number 4284
_diffrn_reflns_theta_full 67.76
_diffrn_reflns_theta_max 67.76
_diffrn_reflns_theta_min 5
_diffrn_standards_number 0
_exptl_absorpt_coefficient_mu 2.494
_exptl_absorpt_correction_T_max 0.7530
_exptl_absorpt_correction_T_min 0.5808
_exptl_absorpt_correction_type numerical
_exptl_absorpt_process_details 'SADABS-2008 (Bruker)'
_exptl_crystal_colour red
_exptl_crystal_density_diffrn 1.62
_exptl_crystal_density_meas 0
_exptl_crystal_density_method 'not measured'
_exptl_crystal_description block
_exptl_crystal_F_000 568
_exptl_crystal_size_max 0.5
_exptl_crystal_size_mid 0.127
_exptl_crystal_size_min 0.088
_refine_diff_density_max 0.314
_refine_diff_density_min -0.28
_refine_diff_density_rms 0.051
_refine_ls_extinction_method none
_refine_ls_goodness_of_fit_ref 1.12
_refine_ls_hydrogen_treatment constr
_refine_ls_matrix_type full
_refine_ls_number_parameters 96
_refine_ls_number_reflns 1013
_refine_ls_number_restraints 0
_refine_ls_restrained_S_all 1.12
_refine_ls_R_factor_all 0.0357
_refine_ls_R_factor_gt 0.0334
_refine_ls_shift/su_max 0.005
_refine_ls_shift/su_mean 0.001
_refine_ls_structure_factor_coef Fsqd
_refine_ls_weighting_details 'calc w=1/[\s^2^(Fo^2^)+(0.0656P)^2^+0.3835P] where P=(Fo^2^+2Fc^2^)/3'
_refine_ls_weighting_scheme calc
_refine_ls_wR_factor_gt 0.0984
_refine_ls_wR_factor_ref 0.1004
_reflns_number_gt 943
_reflns_number_total 1013
_reflns_threshold_expression >2\s(I)
_cod_data_source_file ol1018213_si_002.cif
_cod_data_source_block PyrSO
_cod_original_sg_symbol_H-M C2/c
_cod_database_code 1503215

loop_
_symmetry_equiv_pos_as_xyz
'x, y, z'
'-x, y, -z+1/2'
'x+1/2, y+1/2, z'
'-x+1/2, y+1/2, -z+1/2'
'-x, -y, -z'
'x, -y, z-1/2'
'-x+1/2, -y+1/2, -z'
'x+1/2, -y+1/2, z-1/2'

loop_
_atom_site_label
_atom_site_type_symbol
_atom_site_fract_x
_atom_site_fract_y
_atom_site_fract_z
_atom_site_U_iso_or_equiv
_atom_site_adp_type
_atom_site_occupancy
_atom_site_symmetry_multiplicity
_atom_site_calc_flag
_atom_site_refinement_flags
O1 O -0.00914(19) 0.0565(2) 0.1147(4) 0.0555(7) Uani 0.5 1 d P
S1 S 0 0.13689(5) 0.25 0.0452(3) Uani 1 2 d S
C8 C -0.05265(10) 0.53513(12) 0.22956(18) 0.0238(4) Uani 1 1 d .
C6 C -0.10329(12) 0.63884(12) 0.21326(18) 0.0277(4) Uani 1 1 d .
C1 C -0.05487(10) 0.32871(12) 0.22457(18) 0.0248(3) Uani 1 1 d .
C3 C -0.21006(11) 0.43661(13) 0.1619(2) 0.0283(4) Uani 1 1 d .
H3 H -0.2461 0.3698 0.1414 0.034 Uiso 1 1 calc R
C7 C -0.04897(11) 0.74184(13) 0.23328(19) 0.0322(4) Uani 1 1 d .
H7 H -0.0819 0.8099 0.223 0.039 Uiso 1 1 calc R
C5 C -0.20570(12) 0.63749(13) 0.1767(2) 0.0312(4) Uani 1 1 d .
H5 H -0.2385 0.7052 0.1703 0.037 Uiso 1 1 calc R
C4 C -0.25858(11) 0.53876(13) 0.1500(2) 0.0317(4) Uani 1 1 d .
H4 H -0.3265 0.5402 0.1241 0.038 Uiso 1 1 calc R
C2 C -0.10831(10) 0.43399(13) 0.20422(18) 0.0242(3) Uani 1 1 d .
N1 N -0.09411(8) 0.22928(11) 0.20483(16) 0.0296(3) Uani 1 1 d .

loop_
_atom_site_aniso_label
_atom_site_aniso_U_11
_atom_site_aniso_U_22
_atom_site_aniso_U_33
_atom_site_aniso_U_23
_atom_site_aniso_U_13
_atom_site_aniso_U_12
O1 0.0424(14) 0.0425(14) 0.0843(18) -0.0314(13) 0.0301(13) -0.0121(11)
S1 0.0395(4) 0.0224(4) 0.0825(5) 0 0.0348(3) 0
C8 0.0260(8) 0.0279(9) 0.0149(6) -0.0007(5) 0.0066(5) 0.0008(5)
C6 0.0320(8) 0.0286(8) 0.0193(6) 0.0004(5) 0.0083(6) 0.0051(5)
C1 0.0236(8) 0.0284(8) 0.0195(6) 0.0003(5) 0.0067(5) -0.0015(6)
C3 0.0243(7) 0.0338(8) 0.0245(6) 0.0008(5) 0.0083(5) -0.0013(6)
C7 0.0393(8) 0.0255(8) 0.0270(7) -0.0004(5) 0.0099(6) 0.0044(6)
C5 0.0323(8) 0.0334(9) 0.0254(6) 0.0001(5) 0.0103(6) 0.0099(6)
C4 0.0242(7) 0.0427(9) 0.0268(7) 0.0005(6) 0.0100(6) 0.0054(6)
C2 0.0234(7) 0.0288(8) 0.0179(6) 0.0004(5) 0.0069(5) 0.0008(5)
N1 0.0272(7) 0.0268(7) 0.0313(6) 0.0005(5) 0.0095(5) -0.0014(5)

loop_
_atom_type_symbol
_atom_type_description
_atom_type_scat_dispersion_real
_atom_type_scat_dispersion_imag
_atom_type_scat_source
C C 0.0181 0.0091 'International Tables Vol C Tables 4.2.6.8 and 6.1.1.4'
H H 0 0 'International Tables Vol C Tables 4.2.6.8 and 6.1.1.4'
N N 0.0311 0.018 'International Tables Vol C Tables 4.2.6.8 and 6.1.1.4'
O O 0.0492 0.0322 'International Tables Vol C Tables 4.2.6.8 and 6.1.1.4'
S S 0.3331 0.5567 'International Tables Vol C Tables 4.2.6.8 and 6.1.1.4'

loop_
_exptl_crystal_face_index_h
_exptl_crystal_face_index_k
_exptl_crystal_face_index_l
_exptl_crystal_face_perp_dist
-1 -8 -3 0.044
1 7 2 0.046
-2 -6 5 0.241
-5 8 1 0.028
6 -8 -1 0.044
8 3 -1 0.062
-8 -3 1 0.056

loop_
_geom_angle_atom_site_label_1
_geom_angle_atom_site_label_2
_geom_angle_atom_site_label_3
_geom_angle
_geom_angle_site_symmetry_1
_geom_angle_site_symmetry_3
O1 S1 O1 88.1(3) . 2
O1 S1 N1 115.04(11) . 2
O1 S1 N1 121.11(12) 2 2
O1 S1 N1 121.11(12) . .
O1 S1 N1 115.04(11) 2 .
N1 S1 N1 98.30(9) 2 .
C6 C8 C2 118.44(14) . .
C6 C8 C8 119.51(9) . 2
C2 C8 C8 122.05(8) . 2
C5 C6 C8 118.87(13) . .
C5 C6 C7 121.93(13) . .
C8 C6 C7 119.20(15) . .
N1 C1 C2 125.68(13) . .
N1 C1 C1 114.07(8) . 2
C2 C1 C1 120.24(8) . 2
C2 C3 C4 120.32(14) . .
C2 C3 H3 119.8 . .
C4 C3 H3 119.8 . .
C7 C7 C6 121.28(9) 2 .
C7 C7 H7 119.4 2 .
C6 C7 H7 119.4 . .
C4 C5 C6 121.79(13) . .
C4 C5 H5 119.1 . .
C6 C5 H5 119.1 . .
C5 C4 C3 119.76(14) . .
C5 C4 H4 120.1 . .
C3 C4 H4 120.1 . .
C3 C2 C8 120.78(13) . .
C3 C2 C1 121.55(13) . .
C8 C2 C1 117.67(13) . .
C1 N1 S1 106.78(10) . .

loop_
_geom_bond_atom_site_label_1
_geom_bond_atom_site_label_2
_geom_bond_distance
_geom_bond_site_symmetry_2
O1 S1 1.331(2) .
S1 O1 1.331(2) 2
S1 N1 1.6814(12) 2
S1 N1 1.6814(12) .
C8 C6 1.4189(19) .
C8 C2 1.4208(19) .
C8 C8 1.440(3) 2
C6 C5 1.407(2) .
C6 C7 1.435(2) .
C1 N1 1.2964(18) .
C1 C2 1.4511(19) .
C1 C1 1.486(3) 2
C3 C2 1.386(2) .
C3 C4 1.392(2) .
C3 H3 0.93 .
C7 C7 1.348(3) 2
C7 H7 0.93 .
C5 C4 1.375(2) .
C5 H5 0.93 .
C4 H4 0.93 .

loop_
_geom_torsion_atom_site_label_1
_geom_torsion_atom_site_label_2
_geom_torsion_atom_site_label_3
_geom_torsion_atom_site_label_4
_geom_torsion
_geom_torsion_site_symmetry_1
_geom_torsion_site_symmetry_4
C2 C8 C6 C5 1.18(19) . .
C8 C8 C6 C5 -178.96(12) 2 .
C2 C8 C6 C7 -178.45(10) . .
C8 C8 C6 C7 1.4(2) 2 .
C5 C6 C7 C7 -179.47(14) . 2
C8 C6 C7 C7 0.2(2) . 2
C8 C6 C5 C4 -2.1(2) . .
C7 C6 C5 C4 177.57(11) . .
C6 C5 C4 C3 0.9(2) . .
C2 C3 C4 C5 1.2(2) . .
C4 C3 C2 C8 -2.0(2) . .
C4 C3 C2 C1 177.85(11) . .
C6 C8 C2 C3 0.82(19) . .
C8 C8 C2 C3 -179.03(13) 2 .
C6 C8 C2 C1 -179.07(10) . .
C8 C8 C2 C1 1.1(2) 2 .
N1 C1 C2 C3 0.6(2) . .
C1 C1 C2 C3 -178.38(12) 2 .
N1 C1 C2 C8 -179.50(11) . .
C1 C1 C2 C8 1.5(2) 2 .
C2 C1 N1 S1 -178.30(10) . .
C1 C1 N1 S1 0.75(16) 2 .
O1 S1 N1 C1 -126.28(16) . .
O1 S1 N1 C1 129.84(16) 2 .
N1 S1 N1 C1 -0.29(6) 2 .
